data_2009312
loop_
_publ_author_name
'Prabhakar, C.'
'Vyas, K.'
'Moses Babu, J.'
'Sarma, M. R.'
'Om Reddy, G.'

_publ_section_title
;
 4-Acetoxy-3,5,6-trimethyl-2-(3-oxobutyl)phenyl 4-nitrobenzoate
;
_journal_issue 12
_journal_name_full 'Acta Crystallographica Section C'
_journal_page_first IUC9900160
_journal_paper_doi 10.1107/S0108270199098212
_journal_volume 55
_journal_year 1999
_chemical_formula_moiety 'C22 H23 N O7'
_chemical_formula_sum 'C22 H23 N O7'
_chemical_formula_weight 413.43
_chemical_name_systematic
;
4-[4-Acetyloxy-3,5,6-trimethyl-1-[4-nitrobenzoyl]oxy-2-yl]butan-2-one
;
_space_group_IT_number 14
_symmetry_cell_setting monoclinic
_symmetry_space_group_name_Hall '-P 2ybc'
_symmetry_space_group_name_H-M 'P 1 21/c 1'
_cell_angle_alpha 90
_cell_angle_beta 104.593(4)
_cell_angle_gamma 90
_cell_formula_units_Z 4
_cell_length_a 12.1860(10)
_cell_length_b 8.7763(9)
_cell_length_c 20.4128(9)
_cell_measurement_reflns_used 25
_cell_measurement_temperature 298.2
_cell_measurement_theta_max 29.0
_cell_measurement_theta_min 20.6
_cell_volume 2112.7(3)
_computing_cell_refinement 'MSC/AFC Diffractometer Control software'
_computing_data_collection 'MSC/AFC Diffractometer Control software'
_computing_data_reduction 'teXsan (MSC, 1992-1997)'
_computing_publication_material 'teXsan (MSC, 1992-1997)'
_computing_structure_refinement 'teXsan (MSC, 1992-1997)'
_diffrn_ambient_temperature 298.2
_diffrn_measurement_device_type 'Rigaku AFC-7S'
_diffrn_measurement_method \w-2\q
_diffrn_radiation_monochromator graphite
_diffrn_radiation_source 'X-ray tube'
_diffrn_radiation_type CuK\a
_diffrn_radiation_wavelength 1.5418
_diffrn_reflns_av_R_equivalents 0.0370
_diffrn_reflns_av_sigmaI/netI 0.050
_diffrn_reflns_limit_h_max 14
_diffrn_reflns_limit_h_min 0
_diffrn_reflns_limit_k_max 10
_diffrn_reflns_limit_k_min 0
_diffrn_reflns_limit_l_max 23
_diffrn_reflns_limit_l_min -23
_diffrn_reflns_number 4361
_diffrn_reflns_reduction_process 'Lp corrections applied'
_diffrn_reflns_theta_max 70.11
_diffrn_reflns_theta_min 2.23
_diffrn_standards_decay_% 0.95
_diffrn_standards_interval_count 150
_diffrn_standards_number 3
_exptl_absorpt_coefficient_mu 0.815
_exptl_absorpt_correction_T_max 0.850
_exptl_absorpt_correction_T_min 0.746
_exptl_absorpt_correction_type '\y scan'
_exptl_absorpt_process_details '(North et al., 1968)'
_exptl_crystal_colour colorless
_exptl_crystal_density_diffrn 1.300
_exptl_crystal_density_meas ?
_exptl_crystal_description 'rectangular prism'
_exptl_crystal_F_000 872.00
_exptl_crystal_size_max 0.50
_exptl_crystal_size_mid 0.30
_exptl_crystal_size_min 0.20
_refine_diff_density_max 0.22
_refine_diff_density_min -0.16
_refine_ls_extinction_coef 0.0000080(10)
_refine_ls_extinction_method 'Zachariasen (1967)'
_refine_ls_goodness_of_fit_all 1.799
_refine_ls_goodness_of_fit_ref 1.931
_refine_ls_hydrogen_treatment noref
_refine_ls_matrix_type full
_refine_ls_number_constraints 0
_refine_ls_number_parameters 272
_refine_ls_number_reflns 3113
_refine_ls_number_restraints 0
_refine_ls_R_factor_all 0.0619
_refine_ls_R_factor_gt 0.0482
_refine_ls_shift/su_max 0.0038
_refine_ls_shift/su_mean 0.0024
_refine_ls_structure_factor_coef F
_refine_ls_weighting_details 'w = 1/[\s^2^(Fo) + 0.00090|Fo|^2^]'
_refine_ls_weighting_scheme sigma
_refine_ls_wR_factor_all 0.0836
_refine_ls_wR_factor_ref 0.0797
_reflns_number_gt 3113
_reflns_number_total 4159
_reflns_threshold_expression I>1.5\s(I)
_cod_data_source_file qa0185.cif
_cod_data_source_block I
_cod_depositor_comments
;
The following automatic conversions were performed:

'_exptl_crystal_density_meas' value 'not measured' was changed to '?'
- the value is perceived as not measured.

Automatic conversion script
Id: cif_fix_values 3008 2015-01-20 13:52:24Z robertas 
;
_cod_original_sg_symbol_H-M 'P 21/c'
_cod_database_code 2009312
_cod_database_fobs_code 2009312

loop_
_symmetry_equiv_pos_as_xyz
'  +x,  +y,  +z'
'  -x,1/2+y,1/2-z'
'  -x,  -y,  -z'
'  +x,1/2-y,1/2+z'

loop_
_atom_site_label
_atom_site_fract_x
_atom_site_fract_y
_atom_site_fract_z
_atom_site_U_iso_or_equiv
_atom_site_adp_type
_atom_site_calc_flag
_atom_site_calc_attached_atom
_atom_site_refinement_flags
_atom_site_occupancy
O(1) 0.31860(10) 0.3025(2) 0.46697(7) 0.0555(4) Uani d ? . 1.000
O(2) 0.2569(2) 0.1483(2) 0.37828(8) 0.0761(5) Uani d ? . 1.000
O(3) 0.0892(3) -0.1654(3) 0.66440(10) 0.1210(10) Uani d ? . 1.000
O(4) 0.0190(2) -0.3082(3) 0.58010(10) 0.1047(8) Uani d ? . 1.000
O(5) -0.0124(2) 0.6793(3) 0.35100(10) 0.1086(8) Uani d ? . 1.000
O(6) 0.57080(10) 0.6671(2) 0.34022(7) 0.0557(4) Uani d ? . 1.000
O(7) 0.4966(2) 0.5771(3) 0.23620(10) 0.1060(8) Uani d ? . 1.000
N(1) 0.0731(2) -0.1986(3) 0.60520(10) 0.0733(7) Uani d ? . 1.000
C(1) 0.3802(2) 0.3915(2) 0.43031(9) 0.0490(5) Uani d ? . 1.000
C(2) 0.3288(2) 0.5221(2) 0.39840(10) 0.0480(5) Uani d ? . 1.000
C(3) 0.3932(2) 0.6161(2) 0.36658(9) 0.0486(5) Uani d ? . 1.000
C(4) 0.5023(2) 0.5693(2) 0.36812(9) 0.0482(5) Uani d ? . 1.000
C(5) 0.5520(2) 0.4370(2) 0.39840(10) 0.0523(5) Uani d ? . 1.000
C(6) 0.4890(2) 0.3449(2) 0.43140(10) 0.0529(5) Uani d ? . 1.000
C(7) 0.2638(2) 0.1799(2) 0.43590(10) 0.0516(5) Uani d ? . 1.000
C(8) 0.2130(2) 0.0858(2) 0.48200(10) 0.0491(5) Uani d ? . 1.000
C(9) 0.2301(2) 0.1187(3) 0.54980(10) 0.0681(7) Uani d ? . 1.000
C(10) 0.1835(2) 0.0247(3) 0.59060(10) 0.0727(8) Uani d ? . 1.000
C(11) 0.1218(2) -0.0991(2) 0.56180(10) 0.0575(6) Uani d ? . 1.000
C(12) 0.1033(2) -0.1338(2) 0.49460(10) 0.0536(5) Uani d ? . 1.000
C(13) 0.1494(2) -0.0391(2) 0.45450(10) 0.0499(5) Uani d ? . 1.000
C(14) 0.2073(2) 0.5604(2) 0.39660(10) 0.0547(5) Uani d ? . 1.000
C(15) 0.1256(2) 0.5103(3) 0.33040(10) 0.0576(6) Uani d ? . 1.000
C(16) 0.0092(2) 0.5766(3) 0.31810(10) 0.0635(6) Uani d ? . 1.000
C(17) -0.0786(2) 0.5102(4) 0.25990(10) 0.0855(8) Uani d ? . 1.000
C(18) 0.3477(2) 0.7637(3) 0.33280(10) 0.0680(7) Uani d ? . 1.000
C(19) 0.5633(2) 0.6576(3) 0.27280(10) 0.0626(6) Uani d ? . 1.000
C(20) 0.6464(2) 0.7603(3) 0.25330(10) 0.0747(8) Uani d ? . 1.000
C(21) 0.6700(2) 0.3933(3) 0.39530(10) 0.0764(8) Uani d ? . 1.000
C(22) 0.5356(2) 0.1976(3) 0.46520(10) 0.0716(7) Uani d ? . 1.000
H(1) 0.2718 0.2101 0.5689 0.092 Uiso c ? . 1.000
H(2) 0.1957 0.0321 0.6393 0.116 Uiso c ? . 1.000
H(3) 0.0609 -0.2177 0.4771 0.073 Uiso c ? . 1.000
H(4) 0.1347 -0.0578 0.4104 0.050 Uiso c ? . 1.000
H(5) 0.2020 0.6715 0.4046 0.062 Uiso c ? . 1.000
H(6) 0.1847 0.5078 0.4343 0.072 Uiso c ? . 1.000
H(7) 0.1549 0.5460 0.2911 0.087 Uiso c ? . 1.000
H(8) 0.1226 0.3965 0.3289 0.072 Uiso c ? . 1.000
H(9) -0.0532 0.4304 0.2403 0.142 Uiso c ? . 1.000
H(10) -0.1426 0.4910 0.2736 0.164 Uiso c ? . 1.000
H(11) -0.1118 0.5758 0.2367 0.130 Uiso c ? . 1.000
H(12) 0.4041 0.8298 0.3303 0.090 Uiso c ? . 1.000
H(13) 0.2870 0.8126 0.3459 0.184 Uiso c ? . 1.000
H(14) 0.3063 0.7511 0.2917 0.126 Uiso c ? . 1.000
H(15) 0.6355 0.8769 0.2577 0.172 Uiso c ? . 1.000
H(16) 0.6438 0.7309 0.2141 0.093 Uiso c ? . 1.000
H(17) 0.7197 0.7351 0.2857 0.101 Uiso c ? . 1.000
H(18) 0.6741 0.3090 0.3683 0.098 Uiso c ? . 1.000
H(19) 0.7074 0.4637 0.3870 0.167 Uiso c ? . 1.000
H(20) 0.7198 0.3626 0.4451 0.140 Uiso c ? . 1.000
H(21) 0.5251 0.1179 0.4344 0.131 Uiso c ? . 1.000
H(22) 0.6097 0.2057 0.4825 0.101 Uiso c ? . 1.000
H(23) 0.4926 0.1606 0.4901 0.104 Uiso c ? . 1.000

loop_
_atom_site_aniso_label
_atom_site_aniso_U_11
_atom_site_aniso_U_22
_atom_site_aniso_U_33
_atom_site_aniso_U_12
_atom_site_aniso_U_13
_atom_site_aniso_U_23
O(1) 0.0710(9) 0.0488(7) 0.0471(7) -0.0120(6) 0.0155(6) -0.0024(6)
O(2) 0.1060(10) 0.0740(10) 0.0495(9) -0.0304(9) 0.0219(8) -0.0114(8)
O(3) 0.190(3) 0.113(2) 0.082(2) -0.029(2) 0.074(2) 0.0050(10)
O(4) 0.118(2) 0.0950(10) 0.107(2) -0.0320(10) 0.0400(10) 0.0190(10)
O(5) 0.0770(10) 0.107(2) 0.127(2) 0.0350(10) -0.0030(10) -0.0400(10)
O(6) 0.0539(8) 0.0592(8) 0.0538(8) -0.0056(6) 0.0129(6) 0.0020(6)
O(7) 0.139(2) 0.116(2) 0.0660(10) -0.0500(10) 0.0310(10) -0.0190(10)
N(1) 0.0770(10) 0.0680(10) 0.0830(10) 0.0070(10) 0.0350(10) 0.0180(10)
C(1) 0.0570(10) 0.0460(10) 0.0427(9) -0.0037(8) 0.0092(8) -0.0014(8)
C(2) 0.0490(10) 0.0460(10) 0.0460(10) 0.0017(8) 0.0080(7) -0.0038(8)
C(3) 0.0530(10) 0.0433(9) 0.0480(10) 0.0041(8) 0.0089(8) 0.0017(8)
C(4) 0.0496(9) 0.0470(9) 0.0460(9) -0.0022(7) 0.0083(8) -0.0009(8)
C(5) 0.0480(10) 0.0550(10) 0.0500(10) 0.0058(8) 0.0051(8) 0.0013(9)
C(6) 0.0570(10) 0.0460(10) 0.0490(10) 0.0044(8) 0.0014(8) 0.0031(8)
C(7) 0.0580(10) 0.0500(10) 0.0440(10) -0.0011(8) 0.0087(8) -0.0004(8)
C(8) 0.0520(10) 0.0448(9) 0.0490(10) 0.0031(8) 0.0089(8) 0.0017(8)
C(9) 0.083(2) 0.0640(10) 0.0550(10) -0.0190(10) 0.0140(10) -0.0050(10)
C(10) 0.095(2) 0.076(2) 0.0510(10) -0.0130(10) 0.0240(10) 0.0000(10)
C(11) 0.0550(10) 0.0550(10) 0.0650(10) 0.0088(9) 0.0210(10) 0.0120(10)
C(12) 0.0490(10) 0.0460(10) 0.0660(10) 0.0059(8) 0.0153(9) 0.0016(9)
C(13) 0.0500(10) 0.0460(10) 0.0520(10) 0.0057(8) 0.0101(8) -0.0013(8)
C(14) 0.0520(10) 0.0570(10) 0.0560(10) 0.0041(9) 0.0135(9) -0.0035(9)
C(15) 0.0550(10) 0.0630(10) 0.0530(10) 0.0039(9) 0.0107(9) -0.0014(9)
C(16) 0.0600(10) 0.0600(10) 0.0660(10) 0.0100(10) 0.0080(10) 0.0050(10)
C(17) 0.0680(10) 0.096(2) 0.078(2) 0.0090(10) -0.0090(10) 0.0030(10)
C(18) 0.0650(10) 0.0560(10) 0.084(2) 0.0120(10) 0.0200(10) 0.0200(10)
C(19) 0.0710(10) 0.0600(10) 0.0570(10) 0.0010(10) 0.0170(10) -0.0010(10)
C(20) 0.078(2) 0.080(2) 0.0700(10) 0.0020(10) 0.0270(10) 0.0120(10)
C(21) 0.0550(10) 0.081(2) 0.092(2) 0.0170(10) 0.0160(10) 0.0130(10)
C(22) 0.0740(10) 0.0560(10) 0.079(2) 0.0140(10) 0.0070(10) 0.0180(10)

loop_
_atom_type_symbol
_atom_type_scat_dispersion_real
_atom_type_scat_dispersion_imag
_atom_type_scat_source
C 0.017 0.009
;International Tables for Crystallography
(1992, Vol. C, Tables 4.2.6.8 and 6.1.1.1)
;
H 0.000 0.000
;International Tables for Crystallography
(1992, Vol. C, Table 6.1.1.2)
;
N 0.029 0.018
;International Tables for Crystallography
(1992, Vol. C, Tables 4.2.6.8 and 6.1.1.1)
;
O 0.047 0.032
;International Tables for Crystallography
(1992, Vol. C, Tables 4.2.6.8 and 6.1.1.1)
;

loop_
_geom_angle_atom_site_label_1
_geom_angle_atom_site_label_2
_geom_angle_atom_site_label_3
_geom_angle
_geom_angle_publ_flag
C(1) O(1) C(7) 117.30(10) no
C(4) O(6) C(19) 118.4(2) no
O(3) N(1) O(4) 123.3(2) no
O(3) N(1) C(11) 118.0(2) no
O(4) N(1) C(11) 118.7(2) no
O(1) C(1) C(2) 117.8(2) no
O(1) C(1) C(6) 117.4(2) no
C(2) C(1) C(6) 124.7(2) no
C(1) C(2) C(3) 117.6(2) no
C(1) C(2) C(14) 121.3(2) no
C(3) C(2) C(14) 121.1(2) no
C(2) C(3) C(4) 117.4(2) no
C(2) C(3) C(18) 122.1(2) no
C(4) C(3) C(18) 120.4(2) no
O(6) C(4) C(3) 118.2(2) no
O(6) C(4) C(5) 117.0(2) no
C(3) C(4) C(5) 124.7(2) no
C(4) C(5) C(6) 118.0(2) no
C(4) C(5) C(21) 120.7(2) no
C(6) C(5) C(21) 121.3(2) no
C(1) C(6) C(5) 117.5(2) no
C(1) C(6) C(22) 120.7(2) no
C(5) C(6) C(22) 121.8(2) no
O(1) C(7) O(2) 123.9(2) no
O(1) C(7) C(8) 112.4(2) no
O(2) C(7) C(8) 123.6(2) no
C(7) C(8) C(9) 122.2(2) no
C(7) C(8) C(13) 117.6(2) no
C(9) C(8) C(13) 120.2(2) no
C(8) C(9) C(10) 119.7(2) no
C(8) C(9) H(1) 120.4 no
C(10) C(9) H(1) 119.8 no
C(9) C(10) C(11) 118.5(2) no
C(9) C(10) H(2) 126.4 no
C(11) C(10) H(2) 114.8 no
N(1) C(11) C(10) 118.4(2) no
N(1) C(11) C(12) 118.8(2) no
C(10) C(11) C(12) 122.8(2) no
C(11) C(12) C(13) 118.2(2) no
C(11) C(12) H(3) 120.2 no
C(13) C(12) H(3) 121.7 no
C(8) C(13) C(12) 120.6(2) no
C(8) C(13) H(4) 120.7 no
C(12) C(13) H(4) 118.7 no
C(2) C(14) C(15) 112.0(2) no
C(2) C(14) H(5) 108.6 no
C(2) C(14) H(6) 109.8 no
C(15) C(14) H(5) 111.9 no
C(15) C(14) H(6) 107.8 no
H(5) C(14) H(6) 106.6 no
C(14) C(15) C(16) 114.7(2) no
C(14) C(15) H(7) 109.4 no
C(14) C(15) H(8) 109.0 no
C(16) C(15) H(7) 104.9 no
C(16) C(15) H(8) 110.9 no
H(7) C(15) H(8) 107.7 no
O(5) C(16) C(15) 122.2(2) no
O(5) C(16) C(17) 121.6(2) no
C(15) C(16) C(17) 116.1(2) no
C(16) C(17) H(9) 113.4 no
C(16) C(17) H(10) 109.0 no
C(16) C(17) H(11) 110.3 no
H(9) C(17) H(10) 114.3 no
H(9) C(17) H(11) 118.8 no
H(10) C(17) H(11) 88.3 no
C(3) C(18) H(12) 112.2 no
C(3) C(18) H(13) 118.9 no
C(3) C(18) H(14) 112.8 no
H(12) C(18) H(13) 112.4 no
H(12) C(18) H(14) 106.8 no
H(13) C(18) H(14) 91.4 no
O(6) C(19) O(7) 122.3(2) no
O(6) C(19) C(20) 111.0(2) no
O(7) C(19) C(20) 126.8(2) no
C(19) C(20) H(15) 117.7 no
C(19) C(20) H(16) 101.9 no
C(19) C(20) H(17) 104.4 no
H(15) C(20) H(16) 114.3 no
H(15) C(20) H(17) 106.0 no
H(16) C(20) H(17) 112.3 no
C(5) C(21) H(18) 114.9 no
C(5) C(21) H(19) 114.1 no
C(5) C(21) H(20) 110.0 no
H(18) C(21) H(19) 111.3 no
H(18) C(21) H(20) 105.0 no
H(19) C(21) H(20) 100.1 no
C(6) C(22) H(21) 111.5 no
C(6) C(22) H(22) 110.0 no
C(6) C(22) H(23) 111.7 no
H(21) C(22) H(22) 106.5 no
H(21) C(22) H(23) 96.4 no
H(22) C(22) H(23) 119.7 no

loop_
_geom_bond_atom_site_label_1
_geom_bond_atom_site_label_2
_geom_bond_site_symmetry_1
_geom_bond_site_symmetry_2
_geom_bond_distance
_geom_bond_publ_flag
O(1) C(1) . . 1.420(2) no
O(1) C(7) . . 1.339(2) no
O(2) C(7) . . 1.191(2) no
O(3) N(1) . . 1.211(3) no
O(4) N(1) . . 1.205(3) no
O(5) C(16) . . 1.194(3) no
O(6) C(4) . . 1.413(2) no
O(6) C(19) . . 1.359(3) no
O(7) C(19) . . 1.188(3) no
N(1) C(11) . . 1.470(3) no
C(1) C(2) . . 1.388(3) no
C(1) C(6) . . 1.382(3) no
C(2) C(3) . . 1.406(3) no
C(2) C(14) . . 1.509(3) no
C(3) C(4) . . 1.385(3) no
C(3) C(18) . . 1.506(3) no
C(4) C(5) . . 1.382(3) no
C(5) C(6) . . 1.399(3) no
C(5) C(21) . . 1.505(3) no
C(6) C(22) . . 1.507(3) no
C(7) C(8) . . 1.497(3) no
C(8) C(9) . . 1.379(3) no
C(8) C(13) . . 1.377(3) no
C(9) C(10) . . 1.392(3) no
C(9) H(1) . . 0.98 no
C(10) C(11) . . 1.367(3) no
C(10) H(2) . . 0.97 no
C(11) C(12) . . 1.368(3) no
C(12) C(13) . . 1.382(3) no
C(12) H(3) . . 0.92 no
C(13) H(4) . . 0.89 no
C(14) C(15) . . 1.527(3) no
C(14) H(5) . . 0.99 no
C(14) H(6) . . 0.99 no
C(15) C(16) . . 1.495(3) no
C(15) H(7) . . 1.01 no
C(15) H(8) . . 1.00 no
C(16) C(17) . . 1.500(3) no
C(17) H(9) . . 0.90 no
C(17) H(10) . . 0.91 no
C(17) H(11) . . 0.79 no
C(18) H(12) . . 0.91 no
C(18) H(13) . . 0.95 no
C(18) H(14) . . 0.87 no
C(19) C(20) . . 1.482(4) no
C(20) H(15) . . 1.04 no
C(20) H(16) . . 0.83 no
C(20) H(17) . . 0.99 no
C(21) H(18) . . 0.93 no
C(21) H(19) . . 0.81 no
C(21) H(20) . . 1.08 no
C(22) H(21) . . 0.93 no
C(22) H(22) . . 0.89 no
C(22) H(23) . . 0.88 no

loop_
_geom_contact_atom_site_label_1
_geom_contact_atom_site_label_2
_geom_contact_distance
_geom_contact_site_symmetry_2
_geom_contact_publ_flag
O(2) C(17) 3.326(3) 2_545 no
O(2) C(20) 3.342(3) 2_645 no
O(3) C(17) 3.414(4) 3_556 no
O(3) C(17) 3.442(4) 4 no
O(3) C(15) 3.574(3) 4 no
O(3) C(16) 3.596(3) 4 no
O(4) C(16) 3.217(3) 3_556 no
O(4) C(15) 3.348(3) 3_556 no
O(4) C(8) 3.406(3) 3_556 no
O(4) O(5) 3.556(3) 3_556 no
O(4) C(7) 3.561(3) 3_556 no
O(5) C(12) 3.345(3) 1_565 no
O(5) C(13) 3.515(3) 1_565 no
O(6) C(9) 3.422(3) 3_666 no
O(7) C(20) 3.317(4) 2_645 no
N(1) C(13) 3.395(3) 3_556 no
N(1) C(21) 3.569(3) 3_656 no
C(11) C(12) 3.381(3) 3_556 no
C(11) C(13) 3.457(3) 3_556 no
C(11) C(21) 3.571(3) 3_656 no
C(12) C(12) 3.490(4) 3_556 no

loop_
_geom_torsion_atom_site_label_1
_geom_torsion_atom_site_label_2
_geom_torsion_atom_site_label_3
_geom_torsion_atom_site_label_4
_geom_torsion
_geom_torsion_publ_flag
O(1) C(1) C(2) C(3) 175.2(2) no
O(1) C(1) C(2) C(14) -6.1(3) no
O(1) C(1) C(6) C(5) -176.6(2) no
O(1) C(1) C(6) C(22) 5.3(3) no
O(1) C(7) C(8) C(9) -4.7(3) no
O(1) C(7) C(8) C(13) 176.7(2) no
O(2) C(7) O(1) C(1) -5.8(3) no
O(2) C(7) C(8) C(9) 174.7(2) no
O(2) C(7) C(8) C(13) -3.9(3) no
O(3) N(1) C(11) C(10) 0.6(4) no
O(3) N(1) C(11) C(12) -179.2(2) no
O(4) N(1) C(11) C(10) -179.7(2) no
O(4) N(1) C(11) C(12) 0.4(3) no
O(5) C(16) C(15) C(14) 12.2(4) no
O(6) C(4) C(3) C(2) -176.0(2) no
O(6) C(4) C(3) C(18) 3.0(3) no
O(6) C(4) C(5) C(6) 174.7(2) no
O(6) C(4) C(5) C(21) -5.8(3) no
O(7) C(19) O(6) C(4) 4.6(4) no
N(1) C(11) C(10) C(9) 179.7(2) no
N(1) C(11) C(12) C(13) 179.9(2) no
C(1) O(1) C(7) C(8) 173.6(2) no
C(1) C(2) C(3) C(4) 1.4(3) no
C(1) C(2) C(3) C(18) -177.5(2) no
C(1) C(2) C(14) C(15) -97.2(2) no
C(1) C(6) C(5) C(4) 1.2(3) no
C(1) C(6) C(5) C(21) -178.3(2) no
C(2) C(1) O(1) C(7) 98.4(2) no
C(2) C(1) C(6) C(5) 0.6(3) no
C(2) C(1) C(6) C(22) -177.6(2) no
C(2) C(3) C(4) C(5) 0.3(3) no
C(2) C(14) C(15) C(16) -166.1(2) no
C(3) C(2) C(1) C(6) -1.9(3) no
C(3) C(2) C(14) C(15) 81.5(2) no
C(3) C(4) O(6) C(19) -86.4(2) no
C(3) C(4) C(5) C(6) -1.6(3) no
C(3) C(4) C(5) C(21) 177.9(2) no
C(4) O(6) C(19) C(20) -176.0(2) no
C(4) C(3) C(2) C(14) -177.3(2) no
C(4) C(5) C(6) C(22) 179.3(2) no
C(5) C(4) O(6) C(19) 97.0(2) no
C(5) C(4) C(3) C(18) 179.2(2) no
C(6) C(1) O(1) C(7) -84.2(2) no
C(6) C(1) C(2) C(14) 176.8(2) no
C(7) C(8) C(9) C(10) -178.2(2) no
C(7) C(8) C(13) C(12) 177.8(2) no
C(8) C(9) C(10) C(11) 0.2(4) no
C(8) C(13) C(12) C(11) 0.6(3) no
C(9) C(8) C(13) C(12) -0.8(3) no
C(9) C(10) C(11) C(12) -0.5(4) no
C(10) C(9) C(8) C(13) 0.4(4) no
C(10) C(11) C(12) C(13) 0.1(3) no
C(14) C(2) C(3) C(18) 3.8(3) no
C(14) C(15) C(16) C(17) -170.0(2) no
C(21) C(5) C(6) C(22) -0.3(3) no

loop_
_cod_related_entry_id
_cod_related_entry_database
_cod_related_entry_code
1 ChemSpider 21136017
